data_2016899
loop_
_publ_author_name
'Palmisano, G.'
'Pilati, T.'

_publ_section_title
;
 Structures of the natural alkaloids vincadifformine and
 8-oxotabersonine
;
_journal_issue 9
_journal_name_full 'Acta Crystallographica Section C'
_journal_page_first 1688
_journal_page_last 1691
_journal_paper_doi 10.1107/S0108270193003130
_journal_volume 49
_journal_year 1993
_chemical_formula_sum 'C21 H26 N2 O2'
_chemical_formula_weight 338.45
_chemical_name_systematic
;
(5\a,12\b,19\a)-2,3-didehydro-aspidospermidine-3-carboxylic acid methyl ester
(vinadifformine)
;
_space_group_crystal_system orthorhombic
_space_group_IT_number 19
_space_group_name_Hall 'P 2ac 2ab'
_space_group_name_H-M_alt 'P 21 21 21'
_cell_angle_alpha 90
_cell_angle_beta 90
_cell_angle_gamma 90
_cell_formula_units_Z 4
_cell_length_a 10.090(2)
_cell_length_b 13.406(2)
_cell_length_c 13.625(2)
_cell_measurement_reflns_used 25
_cell_measurement_temperature 295(2)
_cell_measurement_theta_max 17
_cell_measurement_theta_min 13
_cell_volume 1843.0(5)
_diffrn_ambient_temperature 295(2)
_diffrn_measurement_device 'Enraf-Nonius CAD4'
_diffrn_measurement_method \w/2\q
_diffrn_radiation_monochromator graphite
_diffrn_radiation_source 'fine focus Philips Mo tube'
_diffrn_radiation_type MoK\a
_diffrn_radiation_wavelength 0.71069
_diffrn_reflns_limit_h_max 13
_diffrn_reflns_limit_h_min 0
_diffrn_reflns_limit_k_max 17
_diffrn_reflns_limit_k_min 0
_diffrn_reflns_limit_l_max 17
_diffrn_reflns_limit_l_min 0
_diffrn_reflns_number 2393
_diffrn_reflns_reduction_process
;
Enraf-Nonius SDP: START
;
_diffrn_reflns_theta_max 17
_diffrn_reflns_theta_min 13
_diffrn_standards_decay_% 0
_diffrn_standards_interval_time 180
_diffrn_standards_number 1
_exptl_absorpt_coefficient_mu 0.0734
_exptl_absorpt_correction_type none
_exptl_crystal_colour Colourless
_exptl_crystal_density_diffrn 1.220
_exptl_crystal_description
;
Prism
;
_exptl_crystal_F_000 728.0
_exptl_crystal_size_max 0.30
_exptl_crystal_size_mid 0.28
_exptl_crystal_size_min 0.28
_refine_diff_density_max 0.15
_refine_ls_extinction_coef 'g = 0.0000082(8)'
_refine_ls_extinction_method 'Stout & Jensen (1968)'
_refine_ls_goodness_of_fit_obs 1.31
_refine_ls_hydrogen_treatment refall
_refine_ls_matrix_type 'Full matrix'
_refine_ls_number_parameters 331
_refine_ls_number_reflns 1400
_refine_ls_R_factor_obs 0.035
_refine_ls_shift/esd_max 0.01
_refine_ls_structure_factor_coef F
_refine_ls_weighting_details 'w = 2F~o~Lp/[\s(I~o~)^2^+(0.03I~o~)^2^]^1/2^'
_refine_ls_weighting_scheme calc
_refine_ls_wR_factor_obs 0.039
_reflns_number_observed 1400
_reflns_number_total 2393
_reflns_observed_criterion I>2\s(I)
_cod_data_source_file na1036.cif
_cod_data_source_block na1036_structure_1_of_2
_cod_depositor_comments
;
 Updating space group information and adding the symmetry operation list.

 Antanas Vaitkus,
 2018-06-18

The following automatic conversions were performed:

'_cell_measurement_temperature' value 'room temperature' was changed
to '295(2)' - the room/ambient temperature average [293;298] in
Kelvins(K) was taken.

'_diffrn_ambient_temperature' value 'room
temperature' was changed to '295(2)' - the room/ambient temperature
average [293;298] in Kelvins(K) was taken.

Automatic conversion script
Id: cif_fix_values 1646 2011-03-28 12:23:43Z adriana 

The following automatic conversions were performed:

'_cell_measurement_temperature' value 'room temperature' was changed
to '295(2)' - the room/ambient temperature average [293;298] in
Kelvins(K) was taken.

'_diffrn_ambient_temperature' value 'room
temperature' was changed to '295(2)' - the room/ambient temperature
average [293;298] in Kelvins(K) was taken.

Automatic conversion script
Id: cif_fix_values 1715 2011-07-08 13:25:40Z adriana 

The following automatic conversions were performed:

'_refine_ls_weighting_scheme' value 'w =
2F~o~Lp/[\s(I~o~)^2^+(0.03I~o~)^2^]^1/2^' was changed to 'calc'. New
tag '_refine_ls_weighting_details' was created. The value of the new
tag was set to 'w = 2F~o~Lp/[\s(I~o~)^2^+(0.03I~o~)^2^]^1/2^'.

Automatic conversion script
Id: cif_fix_values 3143 2015-03-26 13:38:13Z robertas 
;
_cod_database_code 2016899

loop_
_space_group_symop_id
_space_group_symop_operation_xyz
1 x,y,z
2 -x+1/2,-y,z+1/2
3 x+1/2,-y+1/2,-z
4 -x,y+1/2,-z+1/2

loop_
_atom_site_aniso_label
_atom_site_aniso_U_11
_atom_site_aniso_U_22
_atom_site_aniso_U_33
_atom_site_aniso_U_12
_atom_site_aniso_U_13
_atom_site_aniso_U_23
O21 0.0580(10) 0.0560(10) 0.0610(10) 0.0130(10) -0.0020(10) -0.0090(10)
O22 0.0510(10) 0.0620(10) 0.0520(10) 0.0030(10) -0.0060(10) -0.0110(10)
N1 0.0530(10) 0.0490(10) 0.0550(10) 0.0100(10) -0.0060(10) -0.0070(10)
N16 0.0570(10) 0.0610(10) 0.0550(10) 0.0150(10) 0.0050(10) -0.0050(10)
C2 0.045(2) 0.0370(10) 0.0510(10) 0.0020(10) 0.0020(10) 0.0030(10)
C3 0.048(2) 0.0410(10) 0.0430(10) 0.0010(10) -0.0010(10) 0.0010(10)
C4 0.056(2) 0.0440(10) 0.0410(10) -0.0010(10) -0.0050(10) 0.0060(10)
C5 0.063(2) 0.053(2) 0.052(2) 0.002(2) -0.009(2) 0.003(2)
C6 0.064(2) 0.070(2) 0.062(2) -0.012(2) -0.016(2) 0.006(2)
C7 0.052(2) 0.087(2) 0.064(2) -0.001(2) -0.014(2) 0.014(2)
C8 0.053(2) 0.069(2) 0.054(2) 0.011(2) 0.000(2) 0.006(2)
C9 0.050(2) 0.0490(10) 0.0450(10) 0.0060(10) -0.0030(10) 0.0040(10)
C10 0.0410(10) 0.0380(10) 0.0450(10) -0.0030(10) 0.0010(10) 0.0040(10)
C11 0.0390(10) 0.0470(10) 0.052(2) -0.0020(10) -0.0030(10) 0.0000(10)
C12 0.0440(10) 0.0400(10) 0.052(2) 0.0020(10) -0.0050(10) 0.0050(10)
C13 0.062(2) 0.0430(10) 0.073(2) 0.005(2) -0.016(2) 0.001(2)
C14 0.061(2) 0.057(2) 0.088(2) 0.016(2) -0.007(2) -0.010(2)
C15 0.065(2) 0.070(2) 0.077(2) 0.019(2) -0.002(2) -0.016(2)
C17 0.067(2) 0.070(2) 0.052(2) 0.006(2) 0.009(2) -0.003(2)
C18 0.060(2) 0.059(2) 0.051(2) 0.003(2) 0.004(2) 0.005(2)
C19 0.0470(10) 0.0370(10) 0.053(2) 0.0030(10) -0.0040(10) -0.0060(10)
C20 0.0490(10) 0.0360(10) 0.050(2) -0.0070(10) 0.0060(10) 0.0040(10)
C23 0.069(2) 0.086(2) 0.059(2) 0.004(2) -0.007(2) -0.027(2)
C24 0.056(2) 0.0490(10) 0.068(2) -0.007(2) -0.004(2) 0.015(2)
C25 0.096(3) 0.105(3) 0.067(2) -0.014(3) 0.002(2) 0.027(2)

loop_
_atom_site_label
_atom_site_fract_x
_atom_site_fract_y
_atom_site_fract_z
_atom_site_U_iso_or_equiv
_atom_site_thermal_displace_type
_atom_site_calc_flag
_atom_site_calc_attached_atom
_atom_site_type_symbol
O21 0.2210(2) 0.44950(10) 0.45700(10) 0.0586(7) Uani . . O
O22 0.4095(2) 0.38580(10) 0.51740(10) 0.0549(6) Uani . . O
N1 0.1150(2) 0.3637(2) 0.2951(2) 0.0522(7) Uani . . N
N16 0.4306(2) 0.1530(2) 0.1738(2) 0.0579(8) Uani . . N
C2 0.2331(3) 0.3115(2) 0.3019(2) 0.0442(8) Uani . . C
C3 0.2333(3) 0.2357(2) 0.2194(2) 0.0440(8) Uani . . C
C4 0.0862(3) 0.2251(2) 0.2010(2) 0.0472(8) Uani . . C
C5 0.0129(3) 0.1567(2) 0.1464(2) 0.0560(10) Uani . . C
C6 -0.1221(3) 0.1716(2) 0.1358(2) 0.0652(12) Uani . . C
C7 -0.1828(3) 0.2530(3) 0.1763(2) 0.0678(12) Uani . . C
C8 -0.1116(3) 0.3232(2) 0.2298(2) 0.0587(10) Uani . . C
C9 0.0226(3) 0.3063(2) 0.2422(2) 0.0481(9) Uani . . C
C10 0.3270(3) 0.3171(2) 0.3721(2) 0.0413(8) Uani . . C
C11 0.4317(3) 0.2366(2) 0.3747(2) 0.0458(8) Uani . . C
C12 0.3698(3) 0.1339(2) 0.3469(2) 0.0454(8) Uani . . C
C13 0.4749(3) 0.0500(2) 0.3501(2) 0.0591(10) Uani . . C
C14 0.5781(3) 0.0546(2) 0.2692(3) 0.0687(12) Uani . . C
C15 0.5151(3) 0.0657(2) 0.1697(3) 0.0707(11) Uani . . C
C17 0.3783(3) 0.1932(2) 0.0831(2) 0.0630(10) Uani . . C
C18 0.2985(3) 0.2794(2) 0.1231(2) 0.0568(10) Uani . . C
C19 0.3199(3) 0.1430(2) 0.2407(2) 0.0455(7) Uani . . C
C20 0.3114(3) 0.3896(2) 0.4503(2) 0.0451(9) Uani . . C
C23 0.4010(3) 0.4556(3) 0.5976(2) 0.0711(12) Uani . . C
C24 0.2542(3) 0.1068(2) 0.4144(2) 0.0576(10) Uani . . C
C25 0.2843(4) 0.1102(3) 0.5247(2) 0.0893(14) Uani . . C
H1 0.094(3) 0.399(2) 0.346(2) 0.74(9) Uiso . N1 H
H5 0.059(2) 0.101(2) 0.116(2) 0.57(8) Uiso . C5 H
H6 -0.167(3) 0.125(2) 0.098(2) 0.68(9) Uiso . C6 H
H7 -0.277(3) 0.262(2) 0.164(2) 0.69(8) Uiso . C7 H
H8 -0.150(3) 0.382(2) 0.259(2) 0.71(9) Uiso . C8 H
H19 0.263(2) 0.080(2) 0.226(2) 0.58(8) Uiso . C19 H
H111 0.506(2) 0.255(2) 0.328(2) 0.45(7) Uiso . C11 H
H112 0.471(2) 0.229(2) 0.442(2) 0.40(6) Uiso . C11 H
H131 0.518(3) 0.045(2) 0.414(2) 0.73(9) Uiso . C13 H
H132 0.425(3) -0.013(2) 0.339(2) 0.69(8) Uiso . C13 H
H141 0.639(3) 0.113(2) 0.287(2) 0.89(10) Uiso . C14 H
H142 0.630(3) -0.005(2) 0.267(2) 0.78(9) Uiso . C14 H
H151 0.585(3) 0.074(2) 0.120(2) 0.68(8) Uiso . C15 H
H152 0.459(3) 0.003(2) 0.155(2) 0.89(10) Uiso . C15 H
H171 0.454(2) 0.215(2) 0.040(2) 0.62(8) Uiso . C17 H
H172 0.316(3) 0.144(2) 0.045(2) 0.72(9) Uiso . C17 H
H181 0.358(2) 0.332(2) 0.144(2) 0.48(7) Uiso . C18 H
H182 0.231(2) 0.299(2) 0.077(2) 0.57(7) Uiso . C18 H
H231 0.448(3) 0.435(3) 0.650(3) 1.17(12) Uiso . C23 H
H232 0.308(4) 0.464(3) 0.615(3) 1.49(15) Uiso . C23 H
H233 0.443(4) 0.512(3) 0.578(3) 1.30(14) Uiso . C23 H
H241 0.179(2) 0.147(2) 0.403(2) 0.51(7) Uiso . C24 H
H242 0.220(3) 0.037(2) 0.398(2) 0.68(9) Uiso . C24 H
H251 0.210(4) 0.084(3) 0.555(2) 1.20(12) Uiso . C25 H
H252 0.316(4) 0.177(3) 0.553(2) 1.21(13) Uiso . C25 H
H253 0.359(3) 0.071(2) 0.540(2) 1.00(11) Uiso . C25 H

loop_
_atom_type_symbol
_atom_type_description
_atom_type_scat_dispersion_real
_atom_type_scat_dispersion_imag
_atom_type_scat_source
O Oxygen 0.008 0.006 'IntTabIV  Tab.2.2A 2.3.1'
N Nitrogen 0.004 0.003 'IntTabIV  Tab.2.2A 2.3.1'
C Carbon 0.002 0.002 'IntTabIV  Tab.2.2A 2.3.1'
H Hydrogen 0.000 0.000 'IntTabIV  Tab.2.2C      '

loop_
_geom_angle_atom_site_label_1
_geom_angle_atom_site_label_2
_geom_angle_atom_site_label_3
_geom_angle
_geom_angle_publ_flag
C20 O22 C23 116.5(2) no
C9 N1 H1 123(2) no
C2 N1 H1 116(2) no
C2 N1 C9 109.1(2) no
C17 N16 C19 106.9(2) no
C15 N16 C19 113.8(2) no
C15 N16 C17 118.8(3) no
N1 C2 C10 128.6(3) no
N1 C2 C3 106.9(2) no
C3 C2 C10 124.2(3) no
C2 C3 C19 113.6(2) no
C2 C3 C18 111.6(2) no
C2 C3 C4 100.6(2) no
C18 C3 C19 102.6(2) no
C4 C3 C19 120.7(2) no
C4 C3 C18 107.8(2) no
C3 C4 C9 108.3(2) no
C3 C4 C5 132.2(3) no
C5 C4 C9 119.2(3) no
C4 C5 H5 119.0(10) no
C4 C5 C6 118.9(3) no
C6 C5 H5 122.0(10) no
C5 C6 H6 116(2) no
C5 C6 C7 120.9(3) no
C7 C6 H6 123(2) no
C6 C7 H7 118(2) no
C6 C7 C8 121.3(3) no
C8 C7 H7 121(2) no
C7 C8 H8 124(2) no
C7 C8 C9 117.3(3) no
C9 C8 H8 118(2) no
C4 C9 C8 122.3(3) no
N1 C9 C8 128.4(3) no
N1 C9 C4 109.3(3) no
C2 C10 C20 118.8(3) no
C2 C10 C11 117.9(3) no
C11 C10 C20 122.5(3) no
C10 C11 H112 112.0(10) no
C10 C11 H111 109(2) no
C10 C11 C12 110.2(2) no
H111 C11 H112 108(2) no
C12 C11 H112 107(2) no
C12 C11 H111 111(2) no
C11 C12 C24 111.7(2) no
C11 C12 C19 106.9(2) no
C11 C12 C13 111.2(2) no
C19 C12 C24 109.6(2) no
C13 C12 C24 109.5(2) no
C13 C12 C19 108.0(2) no
C12 C13 H132 105(2) no
C12 C13 H131 112(2) no
C12 C13 C14 114.9(2) no
H131 C13 H132 108(2) no
C14 C13 H132 106(2) no
C14 C13 H131 110(2) no
C13 C14 H142 111(2) no
C13 C14 H141 106(2) no
C13 C14 C15 111.6(3) no
H141 C14 H142 109(2) no
C15 C14 H142 107(2) no
C15 C14 H141 113(2) no
N16 C15 C14 107.1(2) no
C14 C15 H152 109(2) no
C14 C15 H151 109(2) no
N16 C15 H152 110(2) no
N16 C15 H151 111(2) no
H151 C15 H152 111(2) no
N16 C17 H172 114.0(10) no
N16 C17 H171 109.0(10) no
N16 C17 C18 99.8(2) no
H171 C17 H172 110(2) no
C18 C17 H172 110(2) no
C18 C17 H171 113(2) no
C3 C18 C17 103.8(2) no
C17 C18 H182 111(2) no
C17 C18 H181 109.0(10) no
C3 C18 H182 110.0(10) no
C3 C18 H181 106(2) no
H181 C18 H182 116(2) no
C3 C19 C12 115.2(2) no
N16 C19 C12 110.3(2) no
N16 C19 C3 104.1(2) no
C12 C19 H19 107(2) no
C3 C19 H19 108.0(10) no
N16 C19 H19 112.0(10) no
O22 C20 C10 113.1(2) no
O21 C20 C10 125.3(3) no
O21 C20 O22 121.6(2) no
O22 C23 H233 107(3) no
O22 C23 H232 108(2) no
O22 C23 H231 112(2) no
H232 C23 H233 115(3) no
H231 C23 H233 104(3) no
H231 C23 H232 110(3) no
C12 C24 H242 110(2) no
C12 C24 H241 112(2) no
C12 C24 C25 115.5(3) no
H241 C24 H242 102(2) no
C25 C24 H242 108(2) no
C25 C24 H241 108(2) no
C24 C25 H253 111(2) no
C24 C25 H252 117(2) no
C24 C25 H251 105(2) no
H252 C25 H253 99(3) no
H251 C25 H253 110(3) no
H251 C25 H252 115(3) no

loop_
_geom_bond_atom_site_label_1
_geom_bond_atom_site_label_2
_geom_bond_distance
_geom_bond_publ_flag
O21 C20 1.219(3) no
O22 C20 1.348(3) no
O22 C23 1.441(3) no
N1 C2 1.385(3) no
N1 C9 1.407(3) no
N1 H1 0.87(2) no
N16 C15 1.449(3) no
N16 C17 1.448(3) no
N16 C19 1.448(3) no
C2 C3 1.515(3) no
C2 C10 1.348(4) no
C3 C4 1.512(4) no
C3 C18 1.580(3) no
C3 C19 1.547(4) no
C4 C5 1.393(4) no
C4 C9 1.383(3) no
C5 C6 1.384(4) no
C5 H5 0.97(2) no
C6 C7 1.368(4) no
C6 H6 0.93(2) no
C7 C8 1.390(4) no
C7 H7 0.97(3) no
C8 C9 1.383(4) no
C8 H8 0.96(2) no
C10 C11 1.511(4) no
C10 C20 1.451(3) no
C11 C12 1.559(3) no
C11 H111 1.01(2) no
C11 H112 1.00(2) no
C12 C13 1.546(4) no
C12 C19 1.537(3) no
C12 C24 1.529(4) no
C13 C14 1.518(4) no
C13 H131 0.98(2) no
C13 H132 0.99(2) no
C14 C15 1.505(5) no
C14 H141 1.02(2) no
C14 H142 0.96(2) no
C15 H151 0.98(2) no
C15 H152 1.03(2) no
C17 C18 1.510(3) no
C17 H171 1.01(2) no
C17 H172 1.05(2) no
C18 H181 0.97(2) no
C18 H182 0.96(2) no
C19 H19 1.04(2) no
C23 H231 0.90(3) no
C23 H232 0.97(4) no
C23 H233 0.91(4) no
C24 C25 1.534(3) no
C24 H241 0.94(2) no
C24 H242 1.02(2) no
C25 H251 0.93(3) no
C25 H252 1.03(3) no
C25 H253 0.94(2) no

loop_
_geom_torsion_atom_site_label_1
_geom_torsion_atom_site_label_2
_geom_torsion_atom_site_label_3
_geom_torsion_atom_site_label_4
_geom_torsion
_geom_torsion_publ_flag
C9 N1 C2 C3 21.5(3) no
N1 C2 C3 C4 -23.6(3) no
C10 C2 C3 C19 20.3(4) no
C3 C2 C10 C11 -6.3(4) no
C18 C3 C19 N16 10.3(3) no
C2 C3 C19 C12 10.6(3) no
C19 C3 C18 C17 18.2(3) no
C2 C10 C11 C12 -36.7(4) no
C10 C11 C12 C19 63.0(3) no
C10 C11 C12 C24 -56.8(3) no
C11 C12 C19 C3 -49.6(3) no
C13 C12 C19 N16 -51.8(3) no
C19 C12 C13 C14 46.7(3) no
C12 C13 C14 C15 -50.0(4) no
C13 C14 C15 N16 55.2(3) no
C14 C15 N16 C19 -65.1(3) no
N16 C17 C18 C3 -39.8(3) no
C17 N16 C19 C3 -37.5(3) no
C15 N16 C19 C12 65.1(3) no
C19 N16 C17 C18 49.1(3) no
